data_4510441
loop_
_publ_author_name
'Adalder, Tapas Kumar'
'Dastidar, Parthasarathi'

_publ_section_title
;
 Crystal Engineering Approach toward Selective Formation of an Asymmetric
 Supramolecular Synthon in Primary Ammonium Monocarboxylate (PAM) Salts
 and Their Gelation Studies
;
_journal_issue 5
_journal_name_full 'Crystal Growth &amp; Design'
_journal_page_first 2254
_journal_paper_doi 10.1021/cg401863s
_journal_volume 14
_journal_year 2014
_chemical_absolute_configuration R
_chemical_formula_moiety 'C8 H6 N O4, C6 H4 N, 2(C)'
_chemical_formula_sum 'C16 H10 N2 O4'
_chemical_formula_weight 294.26
_chemical_name_systematic
; 
 ? 
;
_space_group_IT_number 19
_symmetry_cell_setting orthorhombic
_symmetry_space_group_name_Hall 'P 2ac 2ab'
_symmetry_space_group_name_H-M 'P 21 21 21'
_atom_sites_solution_hydrogens geom
_atom_sites_solution_primary direct
_atom_sites_solution_secondary difmap
_audit_creation_method SHELXL-97
_cell_angle_alpha 90.00
_cell_angle_beta 90.00
_cell_angle_gamma 90.00
_cell_formula_units_Z 4
_cell_length_a 5.7057(8)
_cell_length_b 15.291(2)
_cell_length_c 18.545(3)
_cell_measurement_temperature 296(2)
_cell_volume 1618.0(4)
_computing_cell_refinement 'BRUKER APEX II'
_computing_data_collection 'BRUKER APEX II'
_computing_data_reduction 'BRUKER APEX II'
_computing_molecular_graphics 'MERCURY 3.1, PLATON'
_computing_publication_material 'MERCURY 3.1, PLATON'
_computing_structure_refinement 'SHELXL-97 (Sheldrick, 1997)'
_computing_structure_solution 'SHELXS-97 (Sheldrick, 1990)'
_diffrn_ambient_temperature 296(2)
_diffrn_measured_fraction_theta_full 0.997
_diffrn_measured_fraction_theta_max 0.997
_diffrn_measurement_device_type 'BRUKER CCD AREA DETECTOR'
_diffrn_measurement_method 'PHI-OMEGA SCAN'
_diffrn_radiation_monochromator graphite
_diffrn_radiation_source 'fine-focus sealed tube'
_diffrn_radiation_type MoK\a
_diffrn_radiation_wavelength 0.71073
_diffrn_reflns_av_R_equivalents 0.0000
_diffrn_reflns_av_sigmaI/netI 0.0186
_diffrn_reflns_limit_h_max 5
_diffrn_reflns_limit_h_min 0
_diffrn_reflns_limit_k_max 13
_diffrn_reflns_limit_k_min 0
_diffrn_reflns_limit_l_max 16
_diffrn_reflns_limit_l_min 0
_diffrn_reflns_number 765
_diffrn_reflns_theta_full 18.69
_diffrn_reflns_theta_max 18.69
_diffrn_reflns_theta_min 1.73
_exptl_absorpt_coefficient_mu 0.089
_exptl_absorpt_correction_T_max 0.9965
_exptl_absorpt_correction_T_min 0.9696
_exptl_absorpt_correction_type multi-scan
_exptl_absorpt_process_details SADABS
_exptl_crystal_colour COLOURLESS
_exptl_crystal_density_diffrn 1.208
_exptl_crystal_density_method 'not measured'
_exptl_crystal_description 'THIN PLATE'
_exptl_crystal_F_000 608
_exptl_crystal_size_max 0.35
_exptl_crystal_size_mid 0.05
_exptl_crystal_size_min 0.04
_refine_diff_density_max 0.390
_refine_diff_density_min -0.286
_refine_diff_density_rms 0.110
_refine_ls_abs_structure_details 'Flack H D (1983), Acta Cryst. A39, 876-881'
_refine_ls_extinction_coef 0.077(18)
_refine_ls_extinction_expression Fc^*^=kFc[1+0.001xFc^2^\l^3^/sin(2\q)]^-1/4^
_refine_ls_extinction_method SHELXL
_refine_ls_goodness_of_fit_ref 1.080
_refine_ls_hydrogen_treatment constr
_refine_ls_matrix_type full
_refine_ls_number_parameters 195
_refine_ls_number_reflns 765
_refine_ls_number_restraints 0
_refine_ls_restrained_S_all 1.080
_refine_ls_R_factor_all 0.0969
_refine_ls_R_factor_gt 0.0832
_refine_ls_shift/su_max 0.000
_refine_ls_shift/su_mean 0.000
_refine_ls_structure_factor_coef Fsqd
_refine_ls_weighting_details 'calc w=1/[\s^2^(Fo^2^)+(0.1935P)^2^+1.5435P] where P=(Fo^2^+2Fc^2^)/3'
_refine_ls_weighting_scheme calc
_refine_ls_wR_factor_gt 0.2168
_refine_ls_wR_factor_ref 0.2367
_reflns_number_gt 705
_reflns_number_total 765
_reflns_threshold_expression >2sigma(I)
_cod_data_source_file cg401863s_si_002.cif
_cod_data_source_block ta18160d_0m
_cod_depositor_comments
;
The following automatic conversions were performed:

'_symmetry_cell_setting' value 'ORTHORHOMBIC' changed to
'orthorhombic' according to
/usr/data/users/saulius/crontab/automatic-downloads/rss-feeds/ACS/lib/dictionaries/cif_core.dic
dictionary named 'cif_core.dic' version 2.4.2 from
2011-04-26.

'_exptl_absorpt_correction_type' value 'MULTI-SCAN'
changed to 'multi-scan' according to
/usr/data/users/saulius/crontab/automatic-downloads/rss-feeds/ACS/lib/dictionaries/cif_core.dic
dictionary named 'cif_core.dic' version 2.4.2 from 2011-04-26.

Automatic conversion script
Id: cif_fix_values 2281 2013-09-26 08:29:07Z andrius 

 Adding full bibliography for 4510410--4510441.cif.
;
_cod_database_code 4510441

loop_
_symmetry_equiv_pos_as_xyz
'x, y, z'
'-x+1/2, -y, z+1/2'
'-x, y+1/2, -z+1/2'
'x+1/2, -y+1/2, -z'

loop_
_atom_site_label
_atom_site_type_symbol
_atom_site_fract_x
_atom_site_fract_y
_atom_site_fract_z
_atom_site_U_iso_or_equiv
_atom_site_adp_type
_atom_site_occupancy
_atom_site_symmetry_multiplicity
_atom_site_calc_flag
_atom_site_refinement_flags
O1 O 0.9371(13) 1.1529(5) 0.0166(4) 0.076(2) Uani 1 1 d .
C2 C 0.852(2) 1.0782(7) 0.0100(5) 0.059(3) Uani 1 1 d .
O3 O 0.6485(16) 1.0571(4) 0.0266(5) 0.089(3) Uani 1 1 d .
C4 C 1.012(2) 1.0056(6) -0.0219(6) 0.079(3) Uani 1 1 d .
H4A H 0.9586 0.9919 -0.0703 0.094 Uiso 1 1 calc R
H4B H 1.1706 1.0278 -0.0255 0.094 Uiso 1 1 calc R
C5 C 1.014(2) 0.9244(6) 0.0215(5) 0.057(3) Uani 1 1 d .
C6 C 1.194(2) 0.9038(7) 0.0644(7) 0.072(3) Uani 1 1 d .
H6 H 1.3243 0.9403 0.0655 0.087 Uiso 1 1 calc R
C7 C 1.192(2) 0.8292(9) 0.1073(6) 0.078(3) Uani 1 1 d .
H7 H 1.3172 0.8167 0.1379 0.094 Uiso 1 1 calc R
C8 C 1.001(3) 0.7741(6) 0.1033(6) 0.066(3) Uani 1 1 d .
O9 O 0.844(3) 0.6388(7) 0.1371(6) 0.082(4) Uani 0.66 1 d P
N10 N 0.995(3) 0.6881(8) 0.1470(5) 0.100(4) Uani 1 1 d .
O11A O 1.156(3) 0.6857(10) 0.1946(8) 0.098(5) Uiso 0.67 1 d P
O11B O 1.195(8) 0.670(3) 0.165(2) 0.114(12) Uiso 0.33 1 d P
C12 C 0.823(2) 0.7909(6) 0.0606(6) 0.067(3) Uani 1 1 d .
H12 H 0.6977 0.7520 0.0583 0.080 Uiso 1 1 calc R
C13 C 0.8197(19) 0.8659(7) 0.0190(6) 0.065(3) Uani 1 1 d .
H13 H 0.6918 0.8781 -0.0104 0.078 Uiso 1 1 calc R
C14A C 0.256(5) 0.8794(16) 0.6796(12) 0.078(7) Uiso 0.56 1 d P
C14B C 0.132(6) 0.8739(19) 0.6819(13) 0.064(7) Uiso 0.44 1 d P
C15 C 0.0836(19) 0.7951(6) 0.6460(5) 0.066(3) Uani 1 1 d .
N16 N 0.1171(14) 0.8049(5) 0.5661(4) 0.063(3) Uani 1 1 d .
H16A H 0.0162 0.8442 0.5492 0.095 Uiso 1 1 calc R
H16B H 0.0921 0.7536 0.5447 0.095 Uiso 1 1 calc R
H16C H 0.2629 0.8225 0.5572 0.095 Uiso 1 1 calc R
C17 C 0.204(3) 0.7118(7) 0.6719(5) 0.076(4) Uani 1 1 d .
C18 C 0.398(3) 0.6795(9) 0.6445(7) 0.104(5) Uani 1 1 d .
H18 H 0.4072 0.6876 0.5922 0.125 Uiso 1 1 calc R
C19A C 0.454(6) 0.5877(19) 0.6664(16) 0.069(8) Uiso 0.43 1 d P
C19B C 0.560(7) 0.611(2) 0.6701(18) 0.128(12) Uiso 0.57 1 d P
C20A C 0.433(6) 0.565(2) 0.7156(17) 0.083(10) Uiso 0.49 1 d P
C20B C 0.329(6) 0.5520(17) 0.7279(14) 0.070(8) Uiso 0.51 1 d P
C21A C 0.224(6) 0.593(2) 0.7589(14) 0.110(8) Uiso 0.56 1 d P
C21B C 0.093(9) 0.582(3) 0.737(2) 0.146(15) Uiso 0.44 1 d P
C22A C 0.113(5) 0.6765(18) 0.7336(14) 0.090(9) Uiso 0.54 1 d P
C22B C 0.041(6) 0.661(2) 0.7102(16) 0.086(10) Uiso 0.46 1 d P

loop_
_atom_site_aniso_label
_atom_site_aniso_U_11
_atom_site_aniso_U_22
_atom_site_aniso_U_33
_atom_site_aniso_U_23
_atom_site_aniso_U_13
_atom_site_aniso_U_12
O1 0.078(5) 0.032(4) 0.120(5) 0.001(3) -0.016(4) -0.003(4)
C2 0.059(8) 0.036(7) 0.081(6) 0.003(5) -0.001(6) -0.005(7)
O3 0.074(6) 0.038(4) 0.155(7) -0.004(4) 0.016(6) 0.002(5)
C4 0.079(7) 0.045(6) 0.112(8) 0.000(6) 0.033(8) 0.014(7)
C5 0.052(7) 0.028(6) 0.090(7) -0.006(5) 0.013(7) 0.020(6)
C6 0.055(8) 0.040(7) 0.121(9) 0.001(7) 0.008(8) 0.001(6)
C7 0.059(8) 0.086(9) 0.090(7) -0.012(8) -0.018(7) 0.016(8)
C8 0.074(8) 0.048(7) 0.078(6) 0.001(6) -0.006(8) 0.007(8)
O9 0.109(9) 0.035(6) 0.103(8) 0.016(6) -0.004(8) -0.040(7)
N10 0.131(11) 0.073(9) 0.097(7) 0.000(7) 0.003(9) 0.029(9)
C12 0.053(8) 0.039(7) 0.108(8) -0.008(6) 0.006(8) -0.009(6)
C13 0.054(7) 0.044(7) 0.098(7) -0.006(7) -0.007(6) 0.000(7)
C15 0.091(8) 0.040(6) 0.068(6) -0.001(5) 0.003(6) 0.013(6)
N16 0.059(5) 0.039(4) 0.091(6) -0.001(4) -0.017(5) 0.006(4)
C17 0.118(11) 0.041(6) 0.069(7) 0.000(5) 0.011(8) 0.008(7)
C18 0.128(12) 0.091(10) 0.094(8) 0.010(7) -0.001(9) 0.060(10)

loop_
_atom_type_symbol
_atom_type_description
_atom_type_scat_dispersion_real
_atom_type_scat_dispersion_imag
_atom_type_scat_source
C C 0.0033 0.0016 'International Tables Vol C Tables 4.2.6.8 and 6.1.1.4'
H H 0.0000 0.0000 'International Tables Vol C Tables 4.2.6.8 and 6.1.1.4'
N N 0.0061 0.0033 'International Tables Vol C Tables 4.2.6.8 and 6.1.1.4'
O O 0.0106 0.0060 'International Tables Vol C Tables 4.2.6.8 and 6.1.1.4'

loop_
_geom_angle_atom_site_label_1
_geom_angle_atom_site_label_2
_geom_angle_atom_site_label_3
_geom_angle
O3 C2 O1 125.0(10)
O3 C2 C4 117.2(10)
O1 C2 C4 117.8(10)
C5 C4 C2 113.4(8)
C5 C4 H4A 108.9
C2 C4 H4A 108.9
C5 C4 H4B 108.9
C2 C4 H4B 108.9
H4A C4 H4B 107.7
C6 C5 C13 118.0(8)
C6 C5 C4 121.8(11)
C13 C5 C4 120.2(11)
C5 C6 C7 121.9(10)
C5 C6 H6 119.1
C7 C6 H6 119.1
C8 C7 C6 118.4(10)
C8 C7 H7 120.8
C6 C7 H7 120.8
C12 C8 C7 121.6(9)
C12 C8 N10 117.9(12)
C7 C8 N10 120.5(13)
O9 N10 O11B 126(2)
O9 N10 O11A 128.7(13)
O11B N10 O11A 29.5(19)
O9 N10 C8 119.2(12)
O11B N10 C8 109(2)
O11A N10 C8 111.9(14)
O11B O11A N10 71(5)
O11A O11B N10 80(5)
C8 C12 C13 120.7(10)
C8 C12 H12 119.7
C13 C12 H12 119.7
C12 C13 C5 119.5(9)
C12 C13 H13 120.2
C5 C13 H13 120.2
C14B C14A C15 51(3)
C14A C14B C15 105(4)
C14B C15 N16 111.0(12)
C14B C15 C17 118.7(13)
N16 C15 C17 109.7(8)
C14B C15 C14A 23.5(13)
N16 C15 C14A 102.0(10)
C17 C15 C14A 104.6(11)
C15 N16 H16A 109.5
C15 N16 H16B 109.5
H16A N16 H16B 109.5
C15 N16 H16C 109.5
H16A N16 H16C 109.5
H16B N16 H16C 109.5
C18 C17 C22A 119.5(16)
C18 C17 C22B 122.9(16)
C22A C17 C22B 26.8(15)
C18 C17 C15 124.8(11)
C22A C17 C15 115.1(15)
C22B C17 C15 109.1(16)
C17 C18 C19B 132.0(18)
C17 C18 C19A 115.2(18)
C19B C18 C19A 27.5(15)
C17 C18 H18 112.2
C19B C18 H18 112.2
C19A C18 H18 112.2
C19B C19A C20A 102(5)
C19B C19A C20B 123(5)
C20A C19A C20B 23(2)
C19B C19A C18 74(4)
C20A C19A C18 124(3)
C20B C19A C18 117(2)
C19A C19B C20A 47(4)
C19A C19B C18 78(4)
C20A C19B C18 104(3)
C19A C19B C20B 39(4)
C20A C19B C20B 10.0(16)
C18 C19B C20B 95(2)
C20B C20A C19A 122(5)
C20B C20A C19B 150(5)
C19A C20A C19B 32(3)
C20B C20A C21A 36(4)
C19A C20A C21A 119(3)
C19B C20A C21A 128(3)
C20B C20A C21B 26(3)
C19A C20A C21B 105(3)
C19B C20A C21B 126(3)
C21A C20A C21B 23.5(18)
C20A C20B C21A 122(6)
C20A C20B C21B 142(5)
C21A C20B C21B 37(3)
C20A C20B C19A 35(3)
C21A C20B C19A 119(3)
C21B C20B C19A 116(3)
C20A C20B C19B 20(4)
C21A C20B C19B 115(3)
C21B C20B C19B 124(3)
C19A C20B C19B 18.0(16)
C21B C21A C20B 97(5)
C21B C21A C20A 113(5)
C20B C21A C20A 22(2)
C21B C21A C22A 70(4)
C20B C21A C22A 126(3)
C20A C21A C22A 114(2)
C21B C21A C22B 49(4)
C20B C21A C22B 115(3)
C20A C21A C22B 112(2)
C22A C21A C22B 21.6(15)
C21A C21B C22B 101(6)
C21A C21B C20B 46(3)
C22B C21B C20B 117(4)
C21A C21B C22A 76(5)
C22B C21B C22A 26.4(19)
C20B C21B C22A 104(4)
C21A C21B C20A 44(3)
C22B C21B C20A 105(3)
C20B C21B C20A 11.8(16)
C22A C21B C20A 93(3)
C22B C22A C17 80(4)
C22B C22A C21B 67(4)
C17 C22A C21B 118(3)
C22B C22A C21A 99(5)
C17 C22A C21A 116(2)
C21B C22A C21A 34(2)
C22A C22B C21B 87(5)
C22A C22B C17 73(4)
C21B C22B C17 123(3)
C22A C22B C21A 59(4)
C21B C22B C21A 30(2)
C17 C22B C21A 102(2)

loop_
_geom_bond_atom_site_label_1
_geom_bond_atom_site_label_2
_geom_bond_distance
O1 C2 1.246(11)
C2 O3 1.246(13)
C2 C4 1.551(14)
C4 C5 1.479(14)
C4 H4A 0.9700
C4 H4B 0.9700
C5 C6 1.339(15)
C5 C13 1.424(14)
C6 C7 1.391(16)
C6 H6 0.9300
C7 C8 1.383(16)
C7 H7 0.9300
C8 C12 1.313(15)
C8 N10 1.544(16)
O9 N10 1.158(16)
N10 O11B 1.22(4)
N10 O11A 1.28(2)
O11A O11B 0.64(4)
C12 C13 1.382(13)
C12 H12 0.9300
C13 H13 0.9300
C14A C14B 0.72(3)
C14A C15 1.74(3)
C14B C15 1.40(3)
C15 N16 1.501(12)
C15 C17 1.524(16)
N16 H16A 0.8900
N16 H16B 0.8900
N16 H16C 0.8900
C17 C18 1.317(16)
C17 C22A 1.37(3)
C17 C22B 1.40(3)
C18 C19B 1.47(3)
C18 C19A 1.50(3)
C18 H18 0.9800
C19A C19B 0.71(4)
C19A C20A 0.99(3)
C19A C20B 1.45(5)
C19B C20A 1.32(5)
C19B C20B 1.93(5)
C20A C20B 0.67(3)
C20A C21A 1.50(4)
C20A C21B 2.00(6)
C20B C21A 1.04(3)
C20B C21B 1.43(6)
C21A C21B 0.87(5)
C21A C22A 1.50(4)
C21A C22B 1.73(4)
C21B C22B 1.33(5)
C21B C22A 1.45(5)
C22A C22B 0.64(4)

loop_
_geom_hbond_atom_site_label_D
_geom_hbond_atom_site_label_H
_geom_hbond_atom_site_label_A
_geom_hbond_distance_DH
_geom_hbond_distance_HA
_geom_hbond_distance_DA
_geom_hbond_angle_DHA
_geom_hbond_site_symmetry_A
N16 H16C O1 0.89 1.91 2.780(12) 166.5 2_675
N16 H16B O1 0.89 1.92 2.802(9) 169.7 3_645
N16 H16A O3 0.89 1.83 2.699(10) 166.5 2_575
